data_1570830
loop_
_publ_author_name
'Rieser, Theresa E.'
'Sch&#xe4;dle, Dorothea'
'Maichle-M&#xf6;ssmer, C&#xe4;cilia'
'Anwander, Reiner'

_publ_section_title
;
 Terminal dysprosium and holmium organoimides.
;
_journal_issue 10
_journal_name_full 'Chemical science'
_journal_page_first 3562
_journal_page_last 3570
_journal_paper_doi 10.1039/d3sc06584g
_journal_volume 15
_journal_year 2024
_chemical_formula_sum 'C39.5 H67 B Ga Ho N6'
_chemical_formula_weight 871.45
_chemical_properties_physical Air-sensitive,Moisture-sensitive
_space_group_crystal_system triclinic
_space_group_IT_number 2
_space_group_name_Hall '-P 1'
_space_group_name_H-M_alt 'P -1'
_atom_sites_solution_hydrogens geom
_audit_creation_method SHELXL-2019/3
_audit_update_record
;
2023-12-05 deposited with the CCDC.	2024-01-19 downloaded from the CCDC.
;
_cell_angle_alpha 96.149(2)
_cell_angle_beta 100.699(2)
_cell_angle_gamma 110.456(2)
_cell_formula_units_Z 2
_cell_length_a 9.8291(10)
_cell_length_b 13.4472(12)
_cell_length_c 18.5931(17)
_cell_measurement_reflns_used 249
_cell_measurement_temperature 100(2)
_cell_measurement_theta_max 47.19
_cell_measurement_theta_min 5.016
_cell_volume 2222.7(4)
_computing_cell_refinement SAINT
_computing_data_collection COSMO
_computing_data_reduction SAINT
_computing_structure_refinement 'SHELXL-2019/2 (Sheldrick, 2019)'
_computing_structure_solution 'SHELXS-97 (Sheldrick, 1990)'
_diffrn_ambient_temperature 100(2)
_diffrn_measured_fraction_theta_full 0.998
_diffrn_measured_fraction_theta_max 0.992
_diffrn_measurement_device_type 'APEX II'
_diffrn_measurement_method omega
_diffrn_radiation_monochromator graphite
_diffrn_radiation_source 'fine-focus sealed tube'
_diffrn_radiation_type MoK\a
_diffrn_radiation_wavelength 0.71073
_diffrn_reflns_av_R_equivalents 0.0397
_diffrn_reflns_av_unetI/netI 0.0350
_diffrn_reflns_Laue_measured_fraction_full 0.998
_diffrn_reflns_Laue_measured_fraction_max 0.992
_diffrn_reflns_limit_h_max 13
_diffrn_reflns_limit_h_min -14
_diffrn_reflns_limit_k_max 19
_diffrn_reflns_limit_k_min -18
_diffrn_reflns_limit_l_max 26
_diffrn_reflns_limit_l_min -26
_diffrn_reflns_number 74018
_diffrn_reflns_point_group_measured_fraction_full 0.998
_diffrn_reflns_point_group_measured_fraction_max 0.992
_diffrn_reflns_theta_full 25.242
_diffrn_reflns_theta_max 30.507
_diffrn_reflns_theta_min 1.645
_exptl_absorpt_coefficient_mu 2.404
_exptl_absorpt_correction_type numerical
_exptl_absorpt_process_details sadabs
_exptl_crystal_colour colourless
_exptl_crystal_density_diffrn 1.302
_exptl_crystal_description plate
_exptl_crystal_F_000 898
_exptl_crystal_size_max 0.557
_exptl_crystal_size_mid 0.340
_exptl_crystal_size_min 0.082
_exptl_transmission_factor_max 1.0000
_exptl_transmission_factor_min 0.6347
_refine_diff_density_max 1.263
_refine_diff_density_min -4.060
_refine_diff_density_rms 0.161
_refine_ls_extinction_method none
_refine_ls_goodness_of_fit_ref 1.090
_refine_ls_hydrogen_treatment constr
_refine_ls_matrix_type full
_refine_ls_number_parameters 539
_refine_ls_number_reflns 13452
_refine_ls_number_restraints 313
_refine_ls_restrained_S_all 1.085
_refine_ls_R_factor_all 0.0601
_refine_ls_R_factor_gt 0.0469
_refine_ls_shift/su_max 0.002
_refine_ls_shift/su_mean 0.000
_refine_ls_structure_factor_coef Fsqd
_refine_ls_weighting_details 'w=1/[\s^2^(Fo^2^)+(0.0707P)^2^+7.1545P] where P=(Fo^2^+2Fc^2^)/3'
_refine_ls_weighting_scheme calc
_refine_ls_wR_factor_gt 0.1284
_refine_ls_wR_factor_ref 0.1370
_reflns_Friedel_coverage 0.000
_reflns_number_gt 11473
_reflns_number_total 13452
_reflns_threshold_expression 'I > 2\s(I)'
_cod_data_source_file d3sc06584g2.cif
_cod_data_source_block 1-Ho-Ga_ds151b
_cod_depositor_comments 'Adding full bibliography for 1570817--1570831.cif.'
_cod_original_formula_sum 'C39.50 H67 B Ga Ho N6'
_cod_database_code 1570830
_shelx_shelxl_version_number 2019/3
_shelx_space_group_comment
;
The symmetry employed for this shelxl refinement is uniquely defined
by the following loop, which should always be used as a source of
symmetry information in preference to the above space-group names.
They are only intended as comments.
;
_shelx_estimated_absorpt_t_min 0.348
_shelx_estimated_absorpt_t_max 0.827

loop_
_space_group_symop_operation_xyz
'x, y, z'
'-x, -y, -z'

loop_
_atom_site_label
_atom_site_type_symbol
_atom_site_fract_x
_atom_site_fract_y
_atom_site_fract_z
_atom_site_U_iso_or_equiv
_atom_site_adp_type
_atom_site_occupancy
_atom_site_site_symmetry_order
_atom_site_calc_flag
_atom_site_refinement_flags_posn
_atom_site_refinement_flags_adp
_atom_site_refinement_flags_occupancy
_atom_site_disorder_assembly
_atom_site_disorder_group
C1 C 0.0174(5) 0.7180(5) 0.0813(3) 0.0372(11) Uani 1 1 d . . . . .
C3 C 0.2183(5) 0.6969(4) 0.0554(3) 0.0299(9) Uani 1 1 d . . . . .
C4 C -0.1325(6) 0.7226(7) 0.0780(3) 0.0552(17) Uani 1 1 d . . . . .
H4A H -0.195127 0.692870 0.027276 0.083 Uiso 1 1 calc R U . . .
H4B H -0.179573 0.680090 0.112680 0.083 Uiso 1 1 calc R U . . .
H4C H -0.121708 0.797822 0.091955 0.083 Uiso 1 1 calc R U . . .
C5 C 0.3298(5) 0.6770(4) 0.0164(3) 0.0333(9) Uani 1 1 d . . . . .
C6 C 0.4855(8) 0.7190(8) 0.0717(4) 0.049(2) Uani 0.761(10) 1 d . U P A 1
H6A H 0.479854 0.679738 0.113210 0.073 Uiso 0.761(10) 1 calc R U P A 1
H6B H 0.558635 0.707378 0.045923 0.073 Uiso 0.761(10) 1 calc R U P A 1
H6C H 0.516411 0.796308 0.090827 0.073 Uiso 0.761(10) 1 calc R U P A 1
C7 C 0.2808(11) 0.5573(8) -0.0104(6) 0.062(3) Uani 0.761(10) 1 d . U P A 1
H7A H 0.274760 0.520302 0.032221 0.093 Uiso 0.761(10) 1 calc R U P A 1
H7B H 0.182405 0.530162 -0.045356 0.093 Uiso 0.761(10) 1 calc R U P A 1
H7C H 0.353470 0.543491 -0.035550 0.093 Uiso 0.761(10) 1 calc R U P A 1
C8 C 0.3411(11) 0.7378(9) -0.0463(5) 0.059(3) Uani 0.761(10) 1 d . U P A 1
H8A H 0.413700 0.725268 -0.072051 0.088 Uiso 0.761(10) 1 calc R U P A 1
H8B H 0.243096 0.712924 -0.081344 0.088 Uiso 0.761(10) 1 calc R U P A 1
H8C H 0.374073 0.815197 -0.026589 0.088 Uiso 0.761(10) 1 calc R U P A 1
C6A C 0.396(3) 0.606(3) 0.0504(15) 0.055(7) Uani 0.239(10) 1 d . U P A 2
H6A1 H 0.467941 0.595225 0.023189 0.082 Uiso 0.239(10) 1 calc R U P A 2
H6A2 H 0.447933 0.638809 0.102523 0.082 Uiso 0.239(10) 1 calc R U P A 2
H6A3 H 0.317237 0.535792 0.048329 0.082 Uiso 0.239(10) 1 calc R U P A 2
C7A C 0.247(3) 0.620(3) -0.0691(14) 0.051(7) Uani 0.239(10) 1 d . U P A 2
H7A1 H 0.201798 0.666402 -0.093127 0.077 Uiso 0.239(10) 1 calc R U P A 2
H7A2 H 0.320273 0.610037 -0.095453 0.077 Uiso 0.239(10) 1 calc R U P A 2
H7A3 H 0.169128 0.550016 -0.070851 0.077 Uiso 0.239(10) 1 calc R U P A 2
C8A C 0.447(3) 0.782(2) 0.0105(19) 0.062(8) Uani 0.239(10) 1 d . U P A 2
H8A1 H 0.398334 0.827332 -0.012433 0.092 Uiso 0.239(10) 1 calc R U P A 2
H8A2 H 0.508475 0.820710 0.060364 0.092 Uiso 0.239(10) 1 calc R U P A 2
H8A3 H 0.511338 0.767533 -0.020292 0.092 Uiso 0.239(10) 1 calc R U P A 2
C9 C 0.2266(5) 1.0246(4) 0.2378(3) 0.0362(11) Uani 1 1 d . . . . .
C10 C 0.3623(6) 1.1074(4) 0.2440(3) 0.0381(11) Uani 1 1 d . . . . .
H10 H 0.380863 1.182358 0.248752 0.046 Uiso 1 1 calc R U . . .
C11 C 0.4663(5) 1.0595(3) 0.2419(3) 0.0264(8) Uani 1 1 d . . . . .
C12 C 0.0778(7) 1.0299(5) 0.2329(5) 0.062(2) Uani 1 1 d . . . . .
H12A H 0.030978 0.990776 0.269013 0.093 Uiso 1 1 calc R U . . .
H12B H 0.015071 0.996840 0.182518 0.093 Uiso 1 1 calc R U . . .
H12C H 0.088566 1.105549 0.243945 0.093 Uiso 1 1 calc R U . . .
C13 C 0.6301(5) 1.1142(3) 0.2451(3) 0.0282(8) Uani 1 1 d . . . . .
C14 C 0.6643(6) 1.0672(5) 0.1745(3) 0.0401(11) Uani 1 1 d . . . . .
H14A H 0.637143 0.989178 0.171244 0.060 Uiso 1 1 calc R U . . .
H14B H 0.606184 1.080746 0.130428 0.060 Uiso 1 1 calc R U . . .
H14C H 0.771196 1.101765 0.176752 0.060 Uiso 1 1 calc R U . . .
C15 C 0.6717(6) 1.2337(4) 0.2499(4) 0.0428(12) Uani 1 1 d . . . . .
H15A H 0.778526 1.268203 0.251922 0.064 Uiso 1 1 calc R U . . .
H15B H 0.613252 1.247219 0.205976 0.064 Uiso 1 1 calc R U . . .
H15C H 0.650461 1.263804 0.294977 0.064 Uiso 1 1 calc R U . . .
C16 C 0.7248(6) 1.0940(5) 0.3131(3) 0.0440(12) Uani 1 1 d . . . . .
H16A H 0.698160 1.016101 0.310293 0.066 Uiso 1 1 calc R U . . .
H16B H 0.831012 1.128470 0.313778 0.066 Uiso 1 1 calc R U . . .
H16C H 0.705791 1.124594 0.358691 0.066 Uiso 1 1 calc R U . . .
C17 C 0.0888(5) 0.6829(4) 0.3144(3) 0.0302(9) Uani 1 1 d . . . . .
C18 C 0.1709(5) 0.6725(4) 0.3796(3) 0.0325(9) Uani 1 1 d . . . . .
H18 H 0.135449 0.625456 0.412507 0.039 Uiso 1 1 calc R U . . .
C19 C 0.3166(5) 0.7449(3) 0.3875(2) 0.0245(7) Uani 1 1 d . . . . .
C20 C -0.0738(6) 0.6232(5) 0.2777(4) 0.0497(15) Uani 1 1 d . . . . .
H20A H -0.119988 0.571802 0.307980 0.075 Uiso 1 1 calc R U . . .
H20B H -0.123515 0.674688 0.272837 0.075 Uiso 1 1 calc R U . . .
H20C H -0.084176 0.583957 0.228123 0.075 Uiso 1 1 calc R U . . .
C21 C 0.4547(5) 0.7694(4) 0.4486(3) 0.0319(9) Uani 1 1 d . . . . .
C22 C 0.4680(8) 0.6642(5) 0.4650(4) 0.0544(15) Uani 1 1 d . . . . .
H22A H 0.379344 0.621027 0.480796 0.082 Uiso 1 1 calc R U . . .
H22B H 0.475801 0.623488 0.420014 0.082 Uiso 1 1 calc R U . . .
H22C H 0.557576 0.680296 0.504879 0.082 Uiso 1 1 calc R U . . .
C23 C 0.4379(9) 0.8296(7) 0.5185(4) 0.064(2) Uani 1 1 d . . . . .
H23A H 0.347749 0.785029 0.532517 0.096 Uiso 1 1 calc R U . . .
H23B H 0.525669 0.844905 0.559288 0.096 Uiso 1 1 calc R U . . .
H23C H 0.429562 0.897721 0.508782 0.096 Uiso 1 1 calc R U . . .
C24 C 0.5921(6) 0.8345(7) 0.4244(4) 0.064(2) Uani 1 1 d . . . . .
H24A H 0.681172 0.850021 0.464432 0.096 Uiso 1 1 calc R U . . .
H24B H 0.599397 0.793213 0.379567 0.096 Uiso 1 1 calc R U . . .
H24C H 0.584917 0.902475 0.413666 0.096 Uiso 1 1 calc R U . . .
C25 C 0.7023(6) 0.8197(5) 0.2453(4) 0.0466(13) Uani 1 1 d . . . . .
H25A H 0.720185 0.811771 0.195285 0.070 Uiso 1 1 calc R U . . .
H25B H 0.765429 0.892576 0.273159 0.070 Uiso 1 1 calc R U . . .
H25C H 0.726782 0.766313 0.271425 0.070 Uiso 1 1 calc R U . . .
C2 C 0.0704(6) 0.6811(5) 0.0245(3) 0.0438(13) Uani 1 1 d . . . . .
H2 H 0.016578 0.650840 -0.025781 0.053 Uiso 1 1 calc R U . . .
C26 C 0.3701(5) 0.5831(4) 0.2403(3) 0.0283(8) Uani 1 1 d . . . . .
H26A H 0.335422 0.611801 0.280929 0.042 Uiso 1 1 calc R U . . .
H26B H 0.322740 0.596495 0.193067 0.042 Uiso 1 1 calc R U . . .
H26C H 0.478937 0.618982 0.249581 0.042 Uiso 1 1 calc R U . . .
C27 C 0.371(5) 0.366(4) 0.150(3) 0.050(7) Uani 0.48(5) 1 d . U P B 1
H27A H 0.331541 0.391111 0.105960 0.075 Uiso 0.48(5) 1 calc R U P B 1
H27B H 0.480646 0.393479 0.159585 0.075 Uiso 0.48(5) 1 calc R U P B 1
H27C H 0.331269 0.286942 0.140354 0.075 Uiso 0.48(5) 1 calc R U P B 1
C28 C 0.371(5) 0.385(3) 0.3300(18) 0.066(8) Uani 0.48(5) 1 d . U P B 1
H28A H 0.331762 0.418898 0.366185 0.098 Uiso 0.48(5) 1 calc R U P B 1
H28B H 0.331320 0.306932 0.326808 0.098 Uiso 0.48(5) 1 calc R U P B 1
H28C H 0.480697 0.413468 0.346040 0.098 Uiso 0.48(5) 1 calc R U P B 1
C29 C 0.086(4) 0.369(3) 0.200(2) 0.074(7) Uani 0.48(5) 1 d . U P B 1
H29A H 0.060592 0.387047 0.150646 0.111 Uiso 0.48(5) 1 calc R U P B 1
H29B H 0.040455 0.290389 0.196116 0.111 Uiso 0.48(5) 1 calc R U P B 1
H29C H 0.048918 0.404953 0.235426 0.111 Uiso 0.48(5) 1 calc R U P B 1
C27A C 0.411(4) 0.383(3) 0.153(3) 0.044(5) Uani 0.52(5) 1 d . U P B 2
H27D H 0.518968 0.425307 0.168013 0.066 Uiso 0.52(5) 1 calc R U P B 2
H27E H 0.394092 0.305453 0.145983 0.066 Uiso 0.52(5) 1 calc R U P B 2
H27F H 0.367639 0.399489 0.106575 0.066 Uiso 0.52(5) 1 calc R U P B 2
C28A C 0.440(5) 0.409(3) 0.333(2) 0.076(9) Uani 0.52(5) 1 d . U P B 2
H28D H 0.545905 0.446041 0.335006 0.114 Uiso 0.52(5) 1 calc R U P B 2
H28E H 0.414457 0.444128 0.375016 0.114 Uiso 0.52(5) 1 calc R U P B 2
H28F H 0.418388 0.333300 0.336319 0.114 Uiso 0.52(5) 1 calc R U P B 2
C29A C 0.098(3) 0.348(2) 0.224(2) 0.069(6) Uani 0.52(5) 1 d . U P B 2
H29D H 0.070660 0.375033 0.268007 0.103 Uiso 0.52(5) 1 calc R U P B 2
H29E H 0.043984 0.363737 0.179452 0.103 Uiso 0.52(5) 1 calc R U P B 2
H29F H 0.070437 0.269701 0.218860 0.103 Uiso 0.52(5) 1 calc R U P B 2
N1 N 0.1281(4) 0.7529(3) 0.1435(2) 0.0249(7) Uani 1 1 d . . . . .
N2 N 0.2536(4) 0.7418(3) 0.1274(2) 0.0240(7) Uani 1 1 d . . . . .
N3 N 0.2502(4) 0.9313(3) 0.2323(2) 0.0261(7) Uani 1 1 d . . . . .
N4 N 0.3980(4) 0.9519(3) 0.2336(2) 0.0239(6) Uani 1 1 d . . . . .
N5 N 0.1796(4) 0.7588(3) 0.28463(19) 0.0219(6) Uani 1 1 d . . . . .
N6 N 0.3229(4) 0.7973(3) 0.33022(19) 0.0229(6) Uani 1 1 d . . . . .
Ga1 Ga 0.31325(8) 0.41861(5) 0.23460(4) 0.04787(16) Uani 1 1 d . . . . .
Ho1 Ho 0.44882(2) 0.79182(2) 0.23598(2) 0.02153(6) Uani 1 1 d . . . . .
B1 B 0.1341(5) 0.8151(4) 0.2198(3) 0.0228(8) Uani 1 1 d . . . . .
H1 H 0.033572 0.817530 0.219758 0.027 Uiso 1 1 calc R U . . .
C101 C 1.0441(10) 0.5805(7) 0.5540(5) 0.049(2) Uani 0.5 1 d G U P C -1
H101 H 1.063031 0.640238 0.591882 0.059 Uiso 0.5 1 calc R U P C -1
C102 C 1.1454(9) 0.5295(8) 0.5557(6) 0.049(3) Uani 0.5 1 d G U P C -1
H102 H 1.233571 0.554439 0.594763 0.059 Uiso 0.5 1 calc R U P C -1
C103 C 1.1177(11) 0.4421(9) 0.5002(7) 0.054(3) Uiso 0.5 1 d G U P C -1
H103 H 1.186927 0.407277 0.501372 0.065 Uiso 0.5 1 calc R U P C -1
C104 C 0.9887(12) 0.4057(9) 0.4430(6) 0.059(4) Uiso 0.5 1 d G U P C -1
H104 H 0.969743 0.345914 0.405100 0.071 Uiso 0.5 1 calc R U P C -1
C105 C 0.8874(10) 0.4566(8) 0.4413(6) 0.043(3) Uiso 0.5 1 d G U P C -1
H105 H 0.799201 0.431711 0.402218 0.052 Uiso 0.5 1 calc R U P C -1
C106 C 0.9151(9) 0.5440(7) 0.4968(6) 0.048(2) Uani 0.5 1 d G U P C -1
C107 C 0.807(2) 0.6009(15) 0.4947(13) 0.084(4) Uani 0.5 1 d . U P C -1
H10A H 0.843256 0.660140 0.537672 0.126 Uiso 0.5 1 calc R U P C -1
H10B H 0.797854 0.629864 0.448613 0.126 Uiso 0.5 1 calc R U P C -1
H10C H 0.708400 0.549436 0.496344 0.126 Uiso 0.5 1 calc R U P C -1
C201 C 0.9771(14) 0.0377(11) 0.5220(6) 0.078(3) Uani 0.5 1 d G U P D -1
C202 C 1.0174(14) 0.0913(9) 0.4648(7) 0.093(4) Uani 0.5 1 d G U P D -1
H202 H 1.000072 0.155703 0.459684 0.112 Uiso 0.5 1 calc R U P D -1
C203 C 1.0831(15) 0.0507(11) 0.4150(6) 0.095(4) Uani 0.5 1 d G U P D -1
H203 H 1.110700 0.087401 0.375862 0.114 Uiso 0.5 1 calc R U P D -1
C204 C 1.1085(15) -0.0435(12) 0.4225(7) 0.091(4) Uani 0.5 1 d G U P D -1
H204 H 1.153431 -0.071192 0.388432 0.109 Uiso 0.5 1 calc R U P D -1
C205 C 1.0682(14) -0.0971(9) 0.4797(7) 0.082(4) Uani 0.5 1 d G U P D -1
H205 H 1.085532 -0.161485 0.484824 0.098 Uiso 0.5 1 calc R U P D -1
C206 C 1.0025(13) -0.0565(10) 0.5295(6) 0.081(4) Uani 0.5 1 d G U P D -1
H206 H 0.974904 -0.093184 0.568646 0.097 Uiso 0.5 1 calc R U P D -1
C207 C 0.917(3) 0.090(2) 0.5698(13) 0.102(6) Uani 0.5 1 d . U P D -1
H20D H 0.891067 0.047303 0.608609 0.154 Uiso 0.5 1 calc R U P D -1
H20E H 0.990592 0.161888 0.593083 0.154 Uiso 0.5 1 calc R U P D -1
H20F H 0.826534 0.095460 0.541140 0.154 Uiso 0.5 1 calc R U P D -1
C301 C 0.1003(11) 0.0002(11) 0.0141(7) 0.065(3) Uani 0.5 1 d G U P E -1
C302 C 0.0806(13) 0.0853(9) 0.0544(7) 0.077(3) Uani 0.5 1 d G U P E -1
H302 H 0.163337 0.139594 0.089250 0.092 Uiso 0.5 1 calc R U P E -1
C304 C -0.0601(17) 0.0909(11) 0.0436(9) 0.087(4) Uani 0.5 1 d G U P E -1
H304 H -0.073558 0.149018 0.071171 0.104 Uiso 0.5 1 calc R U P E -1
C303 C -0.1811(12) 0.0114(15) -0.0074(10) 0.098(4) Uani 0.5 1 d G U P E -1
H303 H -0.277279 0.015249 -0.014728 0.117 Uiso 0.5 1 calc R U P E -1
C305 C -0.1614(13) -0.0736(12) -0.0477(8) 0.102(4) Uani 0.5 1 d G U P E -1
H305 H -0.244106 -0.127946 -0.082549 0.122 Uiso 0.5 1 calc R U P E -1
C306 C -0.0207(16) -0.0792(10) -0.0369(7) 0.086(4) Uani 0.5 1 d G U P E -1
H306 H -0.007212 -0.137372 -0.064471 0.103 Uiso 0.5 1 calc R U P E -1
C307 C 0.258(2) 0.0097(19) 0.0395(12) 0.088(5) Uani 0.5 1 d . U P E -1
H30A H 0.272751 -0.050087 0.011211 0.131 Uiso 0.5 1 calc R U P E -1
H30B H 0.325890 0.078534 0.031167 0.131 Uiso 0.5 1 calc R U P E -1
H30C H 0.279907 0.006977 0.092662 0.131 Uiso 0.5 1 calc R U P E -1

loop_
_atom_site_aniso_label
_atom_site_aniso_U_11
_atom_site_aniso_U_22
_atom_site_aniso_U_33
_atom_site_aniso_U_23
_atom_site_aniso_U_13
_atom_site_aniso_U_12
C1 0.025(2) 0.064(3) 0.029(2) 0.008(2) 0.0077(17) 0.023(2)
C3 0.0267(19) 0.041(2) 0.029(2) 0.0117(18) 0.0116(16) 0.0172(18)
C4 0.029(2) 0.107(5) 0.036(3) 0.004(3) 0.004(2) 0.038(3)
C5 0.032(2) 0.046(3) 0.033(2) 0.0122(19) 0.0162(18) 0.022(2)
C6 0.032(3) 0.081(6) 0.045(4) 0.014(4) 0.018(3) 0.032(4)
C7 0.060(5) 0.061(5) 0.073(6) -0.002(4) 0.034(5) 0.028(4)
C8 0.063(5) 0.104(8) 0.047(4) 0.040(5) 0.035(4) 0.058(6)
C6A 0.058(14) 0.088(19) 0.051(14) 0.025(13) 0.025(11) 0.057(14)
C7A 0.035(11) 0.078(18) 0.040(12) -0.007(11) 0.011(9) 0.025(11)
C8A 0.062(16) 0.059(15) 0.08(2) 0.004(14) 0.050(15) 0.028(13)
C9 0.032(2) 0.027(2) 0.065(3) 0.021(2) 0.026(2) 0.0175(18)
C10 0.037(2) 0.024(2) 0.066(3) 0.018(2) 0.025(2) 0.0173(18)
C11 0.0254(18) 0.0233(18) 0.035(2) 0.0111(16) 0.0122(16) 0.0104(15)
C12 0.044(3) 0.039(3) 0.133(7) 0.037(4) 0.046(4) 0.031(3)
C13 0.0255(19) 0.0237(19) 0.036(2) 0.0097(16) 0.0114(16) 0.0074(15)
C14 0.032(2) 0.043(3) 0.044(3) 0.008(2) 0.021(2) 0.008(2)
C15 0.035(2) 0.026(2) 0.064(4) 0.008(2) 0.017(2) 0.0057(19)
C16 0.034(2) 0.057(3) 0.043(3) 0.016(2) 0.010(2) 0.017(2)
C17 0.0260(19) 0.028(2) 0.038(2) 0.0153(17) 0.0110(17) 0.0079(16)
C18 0.031(2) 0.035(2) 0.035(2) 0.0190(18) 0.0143(18) 0.0104(18)
C19 0.0283(19) 0.0246(18) 0.0242(18) 0.0061(14) 0.0104(15) 0.0117(15)
C20 0.030(2) 0.043(3) 0.067(4) 0.031(3) 0.005(2) 0.000(2)
C21 0.032(2) 0.038(2) 0.025(2) 0.0076(17) 0.0049(17) 0.0129(18)
C22 0.055(3) 0.055(4) 0.051(3) 0.019(3) -0.006(3) 0.026(3)
C23 0.066(4) 0.086(5) 0.035(3) -0.013(3) -0.002(3) 0.036(4)
C24 0.029(3) 0.091(5) 0.058(4) 0.035(4) 0.003(3) 0.006(3)
C25 0.029(2) 0.050(3) 0.075(4) 0.024(3) 0.025(2) 0.023(2)
C2 0.030(2) 0.076(4) 0.028(2) 0.004(2) 0.0057(18) 0.024(2)
C26 0.033(2) 0.0271(19) 0.030(2) 0.0077(16) 0.0097(17) 0.0162(17)
C27 0.07(2) 0.034(11) 0.046(8) -0.002(8) 0.020(15) 0.023(13)
C28 0.13(2) 0.045(12) 0.029(7) 0.005(8) -0.003(14) 0.050(15)
C29 0.056(10) 0.056(14) 0.089(17) 0.015(10) 0.019(11) -0.004(9)
C27A 0.054(13) 0.036(12) 0.059(10) 0.010(9) 0.031(11) 0.027(10)
C28A 0.13(2) 0.061(15) 0.041(7) -0.005(9) -0.023(15) 0.066(16)
C29A 0.042(7) 0.039(8) 0.13(2) 0.029(9) 0.035(11) 0.009(5)
N1 0.0182(14) 0.0348(18) 0.0274(17) 0.0100(14) 0.0089(12) 0.0141(13)
N2 0.0205(15) 0.0310(17) 0.0287(17) 0.0117(14) 0.0112(13) 0.0148(13)
N3 0.0215(15) 0.0246(16) 0.042(2) 0.0154(14) 0.0168(14) 0.0128(13)
N4 0.0197(15) 0.0247(16) 0.0325(18) 0.0109(13) 0.0112(13) 0.0103(12)
N5 0.0212(14) 0.0200(15) 0.0277(16) 0.0081(12) 0.0088(12) 0.0092(12)
N6 0.0222(15) 0.0234(15) 0.0273(16) 0.0063(13) 0.0094(13) 0.0114(12)
Ga1 0.0616(4) 0.0381(3) 0.0483(4) 0.0090(3) 0.0159(3) 0.0225(3)
Ho1 0.01853(9) 0.02379(9) 0.02963(10) 0.01063(6) 0.01155(6) 0.01227(6)
B1 0.0195(18) 0.026(2) 0.030(2) 0.0109(17) 0.0104(16) 0.0122(16)
C101 0.051(4) 0.040(4) 0.049(5) 0.010(4) 0.026(4) 0.000(4)
C102 0.046(4) 0.048(5) 0.049(5) 0.019(4) 0.019(4) 0.006(4)
C106 0.051(4) 0.042(4) 0.060(5) 0.025(4) 0.028(4) 0.016(4)
C107 0.071(8) 0.063(8) 0.119(11) 0.024(8) 0.020(8) 0.028(6)
C201 0.058(6) 0.093(7) 0.070(6) -0.025(6) -0.031(5) 0.049(5)
C202 0.078(7) 0.106(8) 0.075(6) -0.017(6) -0.032(6) 0.045(6)
C203 0.090(7) 0.100(8) 0.072(6) -0.014(6) -0.024(6) 0.040(7)
C204 0.085(8) 0.099(8) 0.072(7) -0.019(7) -0.013(6) 0.041(7)
C205 0.074(7) 0.093(8) 0.075(7) -0.017(6) -0.011(6) 0.050(6)
C206 0.062(6) 0.091(7) 0.077(6) -0.019(6) -0.016(6) 0.040(6)
C207 0.089(11) 0.118(13) 0.091(10) -0.035(10) -0.021(8) 0.065(10)
C301 0.092(8) 0.065(6) 0.059(6) 0.031(5) 0.033(6) 0.040(6)
C302 0.097(9) 0.068(6) 0.082(7) 0.017(5) 0.033(7) 0.044(6)
C304 0.096(9) 0.087(7) 0.088(7) 0.023(6) 0.034(7) 0.039(7)
C303 0.102(10) 0.099(8) 0.090(8) 0.029(7) 0.017(8) 0.036(7)
C305 0.107(9) 0.093(8) 0.085(8) 0.016(6) 0.003(8) 0.024(8)
C306 0.113(9) 0.072(7) 0.070(7) 0.013(5) 0.013(7) 0.035(7)
C307 0.094(10) 0.107(12) 0.085(11) 0.044(9) 0.040(8) 0.049(9)

loop_
_atom_type_symbol
_atom_type_description
_atom_type_scat_dispersion_real
_atom_type_scat_dispersion_imag
_atom_type_scat_source
C C 0.0033 0.0016 'International Tables Vol C Tables 4.2.6.8 and 6.1.1.4'
H H 0.0000 0.0000 'International Tables Vol C Tables 4.2.6.8 and 6.1.1.4'
N N 0.0061 0.0033 'International Tables Vol C Tables 4.2.6.8 and 6.1.1.4'
Ga Ga 0.2307 1.6083 'International Tables Vol C Tables 4.2.6.8 and 6.1.1.4'
Ho Ho -0.2175 4.6783 'International Tables Vol C Tables 4.2.6.8 and 6.1.1.4'
B B 0.0013 0.0007 'International Tables Vol C Tables 4.2.6.8 and 6.1.1.4'

loop_
_geom_angle_atom_site_label_1
_geom_angle_atom_site_label_2
_geom_angle_atom_site_label_3
_geom_angle
_geom_angle_site_symmetry_1
_geom_angle_site_symmetry_3
_geom_angle_publ_flag
N1 C1 C2 107.9(4) . . ?
N1 C1 C4 123.5(4) . . ?
C2 C1 C4 128.6(5) . . ?
N2 C3 C2 109.0(4) . . ?
N2 C3 C5 122.9(4) . . ?
C2 C3 C5 127.9(4) . . ?
C6A C5 C3 112.5(10) . . ?
C8 C5 C3 108.9(5) . . ?
C8 C5 C7 111.9(7) . . ?
C3 C5 C7 108.9(5) . . ?
C6A C5 C8A 112.2(19) . . ?
C3 C5 C8A 111.0(10) . . ?
C8 C5 C6 108.5(6) . . ?
C3 C5 C6 109.5(4) . . ?
C7 C5 C6 109.0(6) . . ?
C6A C5 C7A 107.9(16) . . ?
C3 C5 C7A 109.1(9) . . ?
C8A C5 C7A 103.7(17) . . ?
N3 C9 C10 107.3(4) . . ?
N3 C9 C12 123.6(4) . . ?
C10 C9 C12 129.0(4) . . ?
C9 C10 C11 106.5(4) . . ?
N4 C11 C10 109.6(4) . . ?
N4 C11 C13 122.7(4) . . ?
C10 C11 C13 127.7(4) . . ?
C15 C13 C11 110.4(4) . . ?
C15 C13 C16 109.1(4) . . ?
C11 C13 C16 110.3(4) . . ?
C15 C13 C14 109.4(4) . . ?
C11 C13 C14 109.3(4) . . ?
C16 C13 C14 108.4(4) . . ?
N5 C17 C18 108.8(4) . . ?
N5 C17 C20 122.1(4) . . ?
C18 C17 C20 129.1(4) . . ?
C17 C18 C19 105.9(4) . . ?
N6 C19 C18 109.7(4) . . ?
N6 C19 C21 120.6(4) . . ?
C18 C19 C21 129.7(4) . . ?
C24 C21 C19 110.0(4) . . ?
C24 C21 C22 108.6(5) . . ?
C19 C21 C22 109.6(4) . . ?
C24 C21 C23 111.8(6) . . ?
C19 C21 C23 108.2(4) . . ?
C22 C21 C23 108.6(5) . . ?
C1 C2 C3 106.3(4) . . ?
Ga1 C26 Ho1 174.9(2) . . ?
C1 N1 N2 109.2(4) . . ?
C1 N1 B1 128.6(3) . . ?
N2 N1 B1 121.4(3) . . ?
C3 N2 N1 107.5(3) . . ?
C3 N2 Ho1 141.1(3) . . ?
N1 N2 Ho1 111.1(2) . . ?
C9 N3 N4 110.0(3) . . ?
C9 N3 B1 128.1(3) . . ?
N4 N3 B1 121.7(3) . . ?
C11 N4 N3 106.5(3) . . ?
C11 N4 Ho1 141.9(3) . . ?
N3 N4 Ho1 110.9(2) . . ?
C17 N5 N6 108.6(3) . . ?
C17 N5 B1 127.8(3) . . ?
N6 N5 B1 122.5(3) . . ?
C17 N5 Ho1 136.3(3) . . ?
N6 N5 Ho1 54.11(18) . . ?
B1 N5 Ho1 86.7(2) . . ?
C19 N6 N5 107.1(3) . . ?
C19 N6 Ho1 129.3(3) . . ?
N5 N6 Ho1 97.1(2) . . ?
C28 Ga1 C27 121(2) . . ?
C29A Ga1 C27A 120.8(18) . . ?
C28 Ga1 C29 111.7(13) . . ?
C27 Ga1 C29 103.8(18) . . ?
C29A Ga1 C28A 113.5(14) . . ?
C27A Ga1 C28A 106(2) . . ?
C28 Ga1 C26 111.5(10) . . ?
C27 Ga1 C26 107.3(15) . . ?
C29A Ga1 C26 109.7(7) . . ?
C27A Ga1 C26 101.5(12) . . ?
C29 Ga1 C26 99.1(12) . . ?
C28A Ga1 C26 103.2(11) . . ?
N6 Ho1 C25 129.46(19) . . ?
N6 Ho1 N2 102.08(12) . . ?
C25 Ho1 N2 128.40(19) . . ?
N6 Ho1 N4 75.50(12) . . ?
C25 Ho1 N4 113.76(17) . . ?
N2 Ho1 N4 77.82(12) . . ?
N6 Ho1 C26 85.41(13) . . ?
C25 Ho1 C26 93.53(17) . . ?
N2 Ho1 C26 87.39(13) . . ?
N4 Ho1 C26 152.60(12) . . ?
N6 Ho1 N5 28.79(11) . . ?
C25 Ho1 N5 157.67(18) . . ?
N2 Ho1 N5 73.41(11) . . ?
N4 Ho1 N5 72.09(10) . . ?
C26 Ho1 N5 81.68(12) . . ?
N3 B1 N1 109.0(3) . . ?
N3 B1 N5 109.1(3) . . ?
N1 B1 N5 110.9(3) . . ?
C102 C101 C106 120.0 . . ?
C101 C102 C103 120.0 . . ?
C102 C103 C104 120.0 . . ?
C105 C104 C103 120.0 . . ?
C104 C105 C106 120.0 . . ?
C105 C106 C101 120.0 . . ?
C105 C106 C107 120.3(10) . . ?
C101 C106 C107 119.7(10) . . ?
C202 C201 C206 120.0 . . ?
C202 C201 C207 114.1(14) . . ?
C206 C201 C207 125.9(14) . . ?
C203 C202 C201 120.0 . . ?
C202 C203 C204 120.0 . . ?
C205 C204 C203 120.0 . . ?
C206 C205 C204 120.0 . . ?
C205 C206 C201 120.0 . . ?
C302 C301 C306 120.0 . . ?
C302 C301 C307 109.1(13) . . ?
C306 C301 C307 130.7(13) . . ?
C304 C302 C301 120.0 . . ?
C302 C304 C303 120.0 . . ?
C305 C303 C304 120.0 . . ?
C303 C305 C306 120.0 . . ?
C305 C306 C301 120.0 . . ?

loop_
_geom_bond_atom_site_label_1
_geom_bond_atom_site_label_2
_geom_bond_distance
_geom_bond_site_symmetry_2
_geom_bond_publ_flag
C1 N1 1.342(6) . ?
C1 C2 1.381(7) . ?
C1 C4 1.487(6) . ?
C3 N2 1.334(6) . ?
C3 C2 1.392(6) . ?
C3 C5 1.503(6) . ?
C5 C6A 1.47(2) . ?
C5 C8 1.493(9) . ?
C5 C7 1.506(11) . ?
C5 C8A 1.51(3) . ?
C5 C6 1.550(9) . ?
C5 C7A 1.61(2) . ?
C9 N3 1.352(5) . ?
C9 C10 1.382(7) . ?
C9 C12 1.475(7) . ?
C10 C11 1.390(6) . ?
C11 N4 1.343(5) . ?
C11 C13 1.504(6) . ?
C13 C15 1.502(6) . ?
C13 C16 1.534(7) . ?
C13 C14 1.540(7) . ?
C17 N5 1.346(5) . ?
C17 C18 1.376(6) . ?
C17 C20 1.498(7) . ?
C18 C19 1.392(6) . ?
C19 N6 1.338(5) . ?
C19 C21 1.508(6) . ?
C21 C24 1.507(8) . ?
C21 C22 1.523(8) . ?
C21 C23 1.524(8) . ?
C25 Ho1 2.356(5) . ?
C26 Ga1 2.069(4) . ?
C26 Ho1 2.652(4) . ?
C27 Ga1 1.92(5) . ?
C28 Ga1 1.91(3) . ?
C29 Ga1 2.04(3) . ?
C27A Ga1 2.04(4) . ?
C28A Ga1 2.06(3) . ?
C29A Ga1 1.96(3) . ?
N1 N2 1.375(4) . ?
N1 B1 1.548(6) . ?
N2 Ho1 2.362(3) . ?
N3 N4 1.376(4) . ?
N3 B1 1.541(6) . ?
N4 Ho1 2.376(3) . ?
N5 N6 1.387(5) . ?
N5 B1 1.568(6) . ?
N5 Ho1 2.859(3) . ?
N6 Ho1 2.334(3) . ?
C101 C102 1.3900 . ?
C101 C106 1.3900 . ?
C102 C103 1.3900 . ?
C103 C104 1.3900 . ?
C104 C105 1.3900 . ?
C105 C106 1.3900 . ?
C106 C107 1.511(19) . ?
C201 C202 1.3900 . ?
C201 C206 1.3900 . ?
C201 C207 1.41(2) . ?
C202 C203 1.3900 . ?
C203 C204 1.3900 . ?
C204 C205 1.3900 . ?
C205 C206 1.3900 . ?
C301 C302 1.3900 . ?
C301 C306 1.3900 . ?
C301 C307 1.49(2) . ?
C302 C304 1.3900 . ?
C304 C303 1.3900 . ?
C303 C305 1.3900 . ?
C305 C306 1.3900 . ?
